data_7226006
loop_
_publ_author_name
'Liu, Yayue'
'Wu, Yingnan'
'Zhai, Rui'
'Liu, Zhaoming'
'Huang, Xishan'
'She, Zhi-Gang'

_publ_section_title
;
 Altenusin Derivatives from Mangrove Endophytic Fungus Alternaria sp.
 SK6YW3L
;
_journal_name_full 'RSC Adv.'
_journal_paper_doi 10.1039/C6RA16214B
_journal_year 2016
_chemical_formula_sum 'C14 H12 O6'
_chemical_formula_weight 276.24
_space_group_crystal_system monoclinic
_space_group_IT_number 14
_space_group_name_Hall '-P 2yn'
_space_group_name_H-M_alt 'P 1 21/n 1'
_symmetry_space_group_name_Hall '-P 2yn'
_symmetry_space_group_name_H-M 'P 1 21/n 1'
_atom_sites_solution_hydrogens geom
_audit_creation_method SHELXL-2014/7
_audit_update_record
;
2015-11-07 deposited with the CCDC.
2016-07-22 downloaded from the CCDC.
;
_cell_angle_alpha 90
_cell_angle_beta 93.788(3)
_cell_angle_gamma 90
_cell_formula_units_Z 4
_cell_length_a 9.2401(3)
_cell_length_b 12.8808(5)
_cell_length_c 10.0633(3)
_cell_measurement_temperature 293(2)
_cell_volume 1195.12(7)
_computing_structure_refinement 'SHELXL-2014/7 (Sheldrick, 2014)'
_diffrn_ambient_temperature 293(2)
_diffrn_measured_fraction_theta_full 0.990
_diffrn_measured_fraction_theta_max 0.990
_diffrn_measurement_device_type Xcalibur
_diffrn_radiation_type CuK\a
_diffrn_radiation_wavelength 1.54178
_diffrn_reflns_av_R_equivalents 0.0263
_diffrn_reflns_av_unetI/netI 0.0291
_diffrn_reflns_Laue_measured_fraction_full 0.990
_diffrn_reflns_Laue_measured_fraction_max 0.990
_diffrn_reflns_limit_h_max 10
_diffrn_reflns_limit_h_min -8
_diffrn_reflns_limit_k_max 15
_diffrn_reflns_limit_k_min -15
_diffrn_reflns_limit_l_max 11
_diffrn_reflns_limit_l_min -9
_diffrn_reflns_number 4796
_diffrn_reflns_point_group_measured_fraction_full 0.990
_diffrn_reflns_point_group_measured_fraction_max 0.990
_diffrn_reflns_theta_full 66.769
_diffrn_reflns_theta_max 66.769
_diffrn_reflns_theta_min 5.586
_exptl_absorpt_coefficient_mu 1.034
_exptl_crystal_density_diffrn 1.535
_exptl_crystal_description block
_exptl_crystal_F_000 576
_exptl_crystal_size_max 0.360
_exptl_crystal_size_mid 0.270
_exptl_crystal_size_min 0.140
_refine_diff_density_max 0.217
_refine_diff_density_min -0.389
_refine_diff_density_rms 0.076
_refine_ls_extinction_method none
_refine_ls_goodness_of_fit_ref 1.141
_refine_ls_hydrogen_treatment constr
_refine_ls_matrix_type full
_refine_ls_number_parameters 185
_refine_ls_number_reflns 2085
_refine_ls_number_restraints 0
_refine_ls_restrained_S_all 1.141
_refine_ls_R_factor_all 0.0527
_refine_ls_R_factor_gt 0.0421
_refine_ls_shift/su_max 0.000
_refine_ls_shift/su_mean 0.000
_refine_ls_structure_factor_coef Fsqd
_refine_ls_weighting_details 'w=1/[\s^2^(Fo^2^)+(0.0534P)^2^+0.7449P] where P=(Fo^2^+2Fc^2^)/3'
_refine_ls_weighting_scheme calc
_refine_ls_wR_factor_gt 0.1075
_refine_ls_wR_factor_ref 0.1211
_reflns_Friedel_coverage 0.000
_reflns_number_gt 1751
_reflns_number_total 2085
_reflns_threshold_expression 'I > 2\s(I)'
_cod_data_source_file c6ra16214b2.cif
_cod_data_source_block fsgfsgf
_cod_database_code 7226006
_shelx_shelxl_version_number 2014/7
_shelx_space_group_comment
;
The symmetry employed for this shelxl refinement is uniquely defined
by the following loop, which should always be used as a source of
symmetry information in preference to the above space-group names.
They are only intended as comments.
;
_shelx_estimated_absorpt_t_min 0.707
_shelx_estimated_absorpt_t_max 0.869

loop_
_space_group_symop_operation_xyz
'x, y, z'
'-x+1/2, y+1/2, -z+1/2'
'-x, -y, -z'
'x-1/2, -y-1/2, z-1/2'

loop_
_atom_site_label
_atom_site_type_symbol
_atom_site_fract_x
_atom_site_fract_y
_atom_site_fract_z
_atom_site_U_iso_or_equiv
_atom_site_adp_type
_atom_site_occupancy
_atom_site_site_symmetry_order
_atom_site_calc_flag
_atom_site_refinement_flags_posn
_atom_site_refinement_flags_adp
O2 O 0.15892(17) 1.03458(11) 0.99691(15) 0.0238(4) Uani 1 1 d . .
H2 H 0.1317 1.0647 0.9280 0.036 Uiso 1 1 calc R U
O6 O 0.12453(16) 0.92785(11) 0.60331(14) 0.0220(4) Uani 1 1 d . .
O1 O 0.08989(17) 1.05373(11) 0.74417(15) 0.0251(4) Uani 1 1 d . .
O4 O 0.05638(17) 0.57651(12) 0.69618(14) 0.0250(4) Uani 1 1 d . .
H4 H 0.0306 0.5311 0.6426 0.038 Uiso 1 1 calc R U
O3 O 0.02334(16) 0.60693(12) 0.40768(14) 0.0243(4) Uani 1 1 d . .
O5 O 0.25630(18) 0.70336(12) 1.16715(14) 0.0269(4) Uani 1 1 d . .
C7 C 0.1601(2) 0.89256(16) 0.8403(2) 0.0175(4) Uani 1 1 d . .
C26 C 0.2004(2) 0.71753(16) 0.9283(2) 0.0186(5) Uani 1 1 d . .
H26 H 0.2055 0.6462 0.9151 0.022 Uiso 1 1 calc R U
C9 C 0.2215(2) 0.76015(17) 1.05600(19) 0.0192(5) Uani 1 1 d . .
C10 C 0.1751(2) 0.93230(16) 0.9716(2) 0.0186(5) Uani 1 1 d . .
C11 C 0.1718(2) 0.78425(16) 0.8221(2) 0.0175(4) Uani 1 1 d . .
C12 C 0.2078(2) 0.86622(17) 1.0771(2) 0.0214(5) Uani 1 1 d . .
H12 H 0.2208 0.8928 1.1629 0.026 Uiso 1 1 calc R U
C13 C 0.1237(2) 0.96265(16) 0.7292(2) 0.0188(5) Uani 1 1 d . .
C14 C 0.0720(2) 0.67330(17) 0.4846(2) 0.0192(5) Uani 1 1 d . .
C15 C 0.0930(2) 0.66191(16) 0.6304(2) 0.0190(5) Uani 1 1 d . .
C16 C 0.1176(2) 0.78147(17) 0.4489(2) 0.0217(5) Uani 1 1 d . .
H16A H 0.0344 0.8228 0.4178 0.026 Uiso 1 1 calc R U
H16B H 0.1863 0.7798 0.3800 0.026 Uiso 1 1 calc R U
C17 C 0.2588(3) 0.59292(18) 1.1565(2) 0.0271(5) Uani 1 1 d . .
H17A H 0.1639 0.5683 1.1275 0.041 Uiso 1 1 calc R U
H17B H 0.2874 0.5634 1.2419 0.041 Uiso 1 1 calc R U
H17C H 0.3268 0.5728 1.0932 0.041 Uiso 1 1 calc R U
C18 C 0.1493(2) 0.74984(16) 0.68424(19) 0.0181(5) Uani 1 1 d . .
C19 C 0.3516(2) 0.84019(19) 0.5747(2) 0.0263(5) Uani 1 1 d . .
H19A H 0.3709 0.8919 0.5095 0.039 Uiso 1 1 calc R U
H19B H 0.3954 0.7757 0.5515 0.039 Uiso 1 1 calc R U
H19C H 0.3913 0.8623 0.6606 0.039 Uiso 1 1 calc R U
C20 C 0.1882(2) 0.82555(16) 0.5787(2) 0.0197(5) Uani 1 1 d . .

loop_
_atom_site_aniso_label
_atom_site_aniso_U_11
_atom_site_aniso_U_22
_atom_site_aniso_U_33
_atom_site_aniso_U_23
_atom_site_aniso_U_13
_atom_site_aniso_U_12
O2 0.0316(8) 0.0149(8) 0.0251(8) -0.0034(6) 0.0039(7) -0.0007(6)
O6 0.0298(8) 0.0170(8) 0.0195(7) 0.0010(6) 0.0030(6) 0.0028(6)
O1 0.0312(9) 0.0154(8) 0.0287(8) 0.0011(6) 0.0022(6) 0.0031(6)
O4 0.0371(9) 0.0179(8) 0.0203(7) 0.0000(6) 0.0026(6) -0.0052(7)
O3 0.0286(8) 0.0238(8) 0.0202(7) -0.0043(7) -0.0001(6) -0.0026(7)
O5 0.0428(10) 0.0215(8) 0.0166(7) 0.0020(6) 0.0035(7) 0.0031(7)
C7 0.0166(10) 0.0187(11) 0.0172(10) 0.0003(8) 0.0014(8) -0.0001(8)
C26 0.0219(11) 0.0158(10) 0.0183(10) -0.0010(8) 0.0029(8) -0.0003(8)
C9 0.0206(11) 0.0217(11) 0.0156(10) 0.0030(8) 0.0044(8) -0.0004(8)
C10 0.0169(10) 0.0166(10) 0.0228(11) -0.0034(9) 0.0049(8) -0.0019(8)
C11 0.0168(10) 0.0188(11) 0.0171(10) 0.0001(8) 0.0035(8) -0.0007(8)
C12 0.0252(11) 0.0222(11) 0.0173(10) -0.0038(9) 0.0057(8) -0.0018(9)
C13 0.0168(10) 0.0200(11) 0.0196(10) -0.0013(9) 0.0007(8) -0.0026(8)
C14 0.0190(10) 0.0213(11) 0.0175(10) -0.0004(9) 0.0017(8) 0.0028(9)
C15 0.0214(11) 0.0178(11) 0.0180(10) 0.0003(9) 0.0031(8) 0.0017(8)
C16 0.0284(12) 0.0226(12) 0.0141(10) 0.0016(9) 0.0012(8) 0.0005(9)
C17 0.0373(13) 0.0231(12) 0.0212(11) 0.0028(9) 0.0029(9) 0.0058(10)
C18 0.0183(10) 0.0188(11) 0.0173(10) -0.0011(9) 0.0017(8) 0.0019(8)
C19 0.0260(12) 0.0288(13) 0.0249(11) 0.0011(10) 0.0072(9) -0.0024(10)
C20 0.0246(11) 0.0152(10) 0.0197(10) 0.0007(9) 0.0040(8) 0.0023(9)

loop_
_atom_type_symbol
_atom_type_description
_atom_type_scat_dispersion_real
_atom_type_scat_dispersion_imag
_atom_type_scat_source
C C 0.0181 0.0091 'International Tables Vol C Tables 4.2.6.8 and 6.1.1.4'
H H 0.0000 0.0000 'International Tables Vol C Tables 4.2.6.8 and 6.1.1.4'
O O 0.0492 0.0322 'International Tables Vol C Tables 4.2.6.8 and 6.1.1.4'

loop_
_geom_angle_atom_site_label_1
_geom_angle_atom_site_label_2
_geom_angle_atom_site_label_3
_geom_angle
C10 O2 H2 109.5
C13 O6 C20 119.00(16)
C15 O4 H4 109.5
C9 O5 C17 118.68(17)
C11 C7 C10 118.37(18)
C11 C7 C13 121.84(18)
C10 C7 C13 119.66(19)
C11 C26 C9 118.28(19)
C11 C26 H26 120.9
C9 C26 H26 120.9
O5 C9 C12 115.04(18)
O5 C9 C26 123.82(19)
C12 C9 C26 121.14(19)
O2 C10 C12 118.53(19)
O2 C10 C7 121.56(19)
C12 C10 C7 119.91(19)
C26 C11 C7 121.72(19)
C26 C11 C18 123.65(19)
C7 C11 C18 114.62(18)
C10 C12 C9 120.47(19)
C10 C12 H12 119.8
C9 C12 H12 119.8
O1 C13 O6 116.87(19)
O1 C13 C7 123.09(19)
O6 C13 C7 120.03(18)
O3 C14 C15 125.5(2)
O3 C14 C16 126.52(18)
C15 C14 C16 107.98(17)
O4 C15 C18 126.62(19)
O4 C15 C14 123.56(18)
C18 C15 C14 109.80(18)
C14 C16 C20 104.50(16)
C14 C16 H16A 110.9
C20 C16 H16A 110.9
C14 C16 H16B 110.9
C20 C16 H16B 110.9
H16A C16 H16B 108.9
O5 C17 H17A 109.5
O5 C17 H17B 109.5
H17A C17 H17B 109.5
O5 C17 H17C 109.5
H17A C17 H17C 109.5
H17B C17 H17C 109.5
C15 C18 C11 131.76(19)
C15 C18 C20 111.46(18)
C11 C18 C20 116.71(18)
C20 C19 H19A 109.5
C20 C19 H19B 109.5
H19A C19 H19B 109.5
C20 C19 H19C 109.5
H19A C19 H19C 109.5
H19B C19 H19C 109.5
O6 C20 C18 110.17(16)
O6 C20 C19 107.56(17)
C18 C20 C19 112.48(17)
O6 C20 C16 108.87(16)
C18 C20 C16 104.72(17)
C19 C20 C16 113.00(17)

loop_
_geom_bond_atom_site_label_1
_geom_bond_atom_site_label_2
_geom_bond_distance
O2 C10 1.352(2)
O2 H2 0.8200
O6 C13 1.345(3)
O6 C20 1.471(2)
O1 C13 1.226(3)
O4 C15 1.339(2)
O4 H4 0.8200
O3 C14 1.219(3)
O5 C9 1.357(3)
O5 C17 1.427(3)
C7 C11 1.412(3)
C7 C10 1.415(3)
C7 C13 1.459(3)
C26 C11 1.383(3)
C26 C9 1.399(3)
C26 H26 0.9300
C9 C12 1.390(3)
C10 C12 1.379(3)
C11 C18 1.458(3)
C12 H12 0.9300
C14 C15 1.475(3)
C14 C16 1.506(3)
C15 C18 1.345(3)
C16 C20 1.530(3)
C16 H16A 0.9700
C16 H16B 0.9700
C17 H17A 0.9600
C17 H17B 0.9600
C17 H17C 0.9600
C18 C20 1.503(3)
C19 C20 1.524(3)
C19 H19A 0.9600
C19 H19B 0.9600
C19 H19C 0.9600

loop_
_geom_torsion_atom_site_label_1
_geom_torsion_atom_site_label_2
_geom_torsion_atom_site_label_3
_geom_torsion_atom_site_label_4
_geom_torsion
C17 O5 C9 C12 174.04(19)
C17 O5 C9 C26 -6.0(3)
C11 C26 C9 O5 -177.10(19)
C11 C26 C9 C12 2.8(3)
C11 C7 C10 O2 -177.05(18)
C13 C7 C10 O2 -1.1(3)
C11 C7 C10 C12 3.3(3)
C13 C7 C10 C12 179.23(18)
C9 C26 C11 C7 -1.6(3)
C9 C26 C11 C18 179.32(18)
C10 C7 C11 C26 -1.4(3)
C13 C7 C11 C26 -177.28(19)
C10 C7 C11 C18 177.74(17)
C13 C7 C11 C18 1.9(3)
O2 C10 C12 C9 178.23(18)
C7 C10 C12 C9 -2.1(3)
O5 C9 C12 C10 178.94(18)
C26 C9 C12 C10 -1.0(3)
C20 O6 C13 O1 169.43(18)
C20 O6 C13 C7 -11.4(3)
C11 C7 C13 O1 167.8(2)
C10 C7 C13 O1 -8.0(3)
C11 C7 C13 O6 -11.4(3)
C10 C7 C13 O6 172.84(17)
O3 C14 C15 O4 -1.9(3)
C16 C14 C15 O4 176.70(19)
O3 C14 C15 C18 179.7(2)
C16 C14 C15 C18 -1.7(2)
O3 C14 C16 C20 -172.7(2)
C15 C14 C16 C20 8.7(2)
O4 C15 C18 C11 -8.0(4)
C14 C15 C18 C11 170.4(2)
O4 C15 C18 C20 175.16(19)
C14 C15 C18 C20 -6.5(2)
C26 C11 C18 C15 31.1(4)
C7 C11 C18 C15 -148.1(2)
C26 C11 C18 C20 -152.2(2)
C7 C11 C18 C20 28.7(3)
C13 O6 C20 C18 39.5(2)
C13 O6 C20 C19 -83.4(2)
C13 O6 C20 C16 153.81(17)
C15 C18 C20 O6 128.79(18)
C11 C18 C20 O6 -48.6(2)
C15 C18 C20 C19 -111.2(2)
C11 C18 C20 C19 71.4(2)
C15 C18 C20 C16 11.9(2)
C11 C18 C20 C16 -165.54(17)
C14 C16 C20 O6 -129.78(17)
C14 C16 C20 C18 -12.0(2)
C14 C16 C20 C19 110.8(2)
